data_7131326
loop_
_publ_author_name
'Fan, Ya-Xin'
'Huang, Hong-Li'
'Su, Qing-Qiang'
'Lv, Yong-Zheng'
'Li, Shan'
'Ma, Yan-Hua'
'Mao, Yan-Xin'
'Ma, Chun-Lin'
'Du, Ji-Yuan'

_publ_section_title
;
 Br&#xf8;nsted acid-mediated tandem cyclization of triarylphosphines and
 <i>in situ</i> generated <i>ortho</i>-alkynyl quinone methides: access to
 heterocyclic quaternary phosphonium salts.
;
_journal_issue 23
_journal_name_full 'Chemical communications (Cambridge, England)'
_journal_page_first 3463
_journal_page_last 3466
_journal_paper_doi 10.1039/d2cc06994f
_journal_volume 59
_journal_year 2023
_chemical_formula_sum 'C34 H26 F3 O4 P S'
_chemical_formula_weight 618.58
_space_group_crystal_system triclinic
_space_group_IT_number 2
_space_group_name_Hall '-P 1'
_space_group_name_H-M_alt 'P -1'
_atom_sites_solution_hydrogens geom
_audit_creation_method SHELXL-2018/3
_audit_update_record
;
2022-11-11 deposited with the CCDC.	2023-02-22 downloaded from the CCDC.
;
_cell_angle_alpha 91.0520(10)
_cell_angle_beta 92.132(3)
_cell_angle_gamma 90.8130(10)
_cell_formula_units_Z 2
_cell_length_a 9.3536(8)
_cell_length_b 11.2590(9)
_cell_length_c 14.7083(12)
_cell_measurement_reflns_used 3332
_cell_measurement_temperature 298(2)
_cell_measurement_theta_max 25.554
_cell_measurement_theta_min 3.282
_cell_volume 1547.5(2)
_computing_cell_refinement 'Bruker SMART'
_computing_data_collection 'Bruker SMART'
_computing_data_reduction 'Bruker SAINT'
_computing_molecular_graphics 'Bruker SHELXTL'
_computing_publication_material 'Bruker SHELXTL'
_computing_structure_refinement 'SHELXL-2018/3 (Sheldrick, 2018)'
_computing_structure_solution 'Bruker SHELXTL'
_diffrn_ambient_temperature 298(2)
_diffrn_measured_fraction_theta_full 0.982
_diffrn_measured_fraction_theta_max 0.982
_diffrn_measurement_device_type 'CCD area detector'
_diffrn_measurement_method 'phi and omega scans'
_diffrn_radiation_type MoK\a
_diffrn_radiation_wavelength 0.71073
_diffrn_reflns_av_R_equivalents 0.0298
_diffrn_reflns_av_unetI/netI 0.0409
_diffrn_reflns_Laue_measured_fraction_full 0.982
_diffrn_reflns_Laue_measured_fraction_max 0.982
_diffrn_reflns_limit_h_max 11
_diffrn_reflns_limit_h_min -11
_diffrn_reflns_limit_k_max 13
_diffrn_reflns_limit_k_min -12
_diffrn_reflns_limit_l_max 17
_diffrn_reflns_limit_l_min -14
_diffrn_reflns_number 7806
_diffrn_reflns_point_group_measured_fraction_full 0.982
_diffrn_reflns_point_group_measured_fraction_max 0.982
_diffrn_reflns_theta_full 25.018
_diffrn_reflns_theta_max 25.018
_diffrn_reflns_theta_min 2.179
_exptl_absorpt_coefficient_mu 0.211
_exptl_absorpt_correction_type multi-scan
_exptl_absorpt_process_details sadabs
_exptl_crystal_colour colourless
_exptl_crystal_density_diffrn 1.328
_exptl_crystal_description block
_exptl_crystal_F_000 640
_exptl_crystal_size_max 0.450
_exptl_crystal_size_mid 0.410
_exptl_crystal_size_min 0.400
_exptl_transmission_factor_max 0.919
_exptl_transmission_factor_min 0.909
_refine_diff_density_max 0.412
_refine_diff_density_min -0.478
_refine_diff_density_rms 0.057
_refine_ls_extinction_method none
_refine_ls_goodness_of_fit_ref 1.036
_refine_ls_hydrogen_treatment constr
_refine_ls_matrix_type full
_refine_ls_number_parameters 389
_refine_ls_number_reflns 5365
_refine_ls_number_restraints 0
_refine_ls_restrained_S_all 1.036
_refine_ls_R_factor_all 0.0798
_refine_ls_R_factor_gt 0.0574
_refine_ls_shift/su_max 0.000
_refine_ls_shift/su_mean 0.000
_refine_ls_structure_factor_coef Fsqd
_refine_ls_weighting_details 'w=1/[\s^2^(Fo^2^)+(0.1012P)^2^+0.2212P] where P=(Fo^2^+2Fc^2^)/3'
_refine_ls_weighting_scheme calc
_refine_ls_wR_factor_gt 0.1531
_refine_ls_wR_factor_ref 0.1679
_reflns_Friedel_coverage 0.000
_reflns_number_gt 3902
_reflns_number_total 5365
_reflns_threshold_expression 'I > 2\s(I)'
_cod_data_source_file d2cc06994f2.cif
_cod_data_source_block 220813c
_cod_depositor_comments 'Adding full bibliography for 7131326--7131327.cif.'
_cod_database_code 7131326
_shelx_shelxl_version_number 2018/3
_shelx_space_group_comment
;
The symmetry employed for this shelxl refinement is uniquely defined
by the following loop, which should always be used as a source of
symmetry information in preference to the above space-group names.
They are only intended as comments.
;
_shelx_estimated_absorpt_t_min 0.911
_shelx_estimated_absorpt_t_max 0.920

loop_
_space_group_symop_operation_xyz
'x, y, z'
'-x, -y, -z'

loop_
_atom_site_label
_atom_site_type_symbol
_atom_site_fract_x
_atom_site_fract_y
_atom_site_fract_z
_atom_site_U_iso_or_equiv
_atom_site_adp_type
_atom_site_occupancy
_atom_site_site_symmetry_order
_atom_site_calc_flag
_atom_site_refinement_flags_posn
_atom_site_refinement_flags_adp
_atom_site_refinement_flags_occupancy
_atom_site_disorder_assembly
_atom_site_disorder_group
P1 P 0.39430(7) 0.43001(6) 0.25796(5) 0.0380(2) Uani 1 1 d . . . . .
F1 F 0.9760(3) -0.0689(2) 0.09500(16) 0.0963(7) Uani 1 1 d . . . . .
F2 F 1.0429(3) 0.0891(3) 0.1685(2) 0.1435(13) Uani 1 1 d . . . . .
F3 F 0.8504(3) 0.0906(2) 0.08374(17) 0.1093(9) Uani 1 1 d . . . . .
O1 O 0.7722(3) 0.0919(2) 0.27188(17) 0.0761(7) Uani 1 1 d . . . . .
O2 O 0.7145(3) -0.0964(2) 0.1955(2) 0.0790(7) Uani 1 1 d . . . . .
O3 O 0.9249(4) -0.0813(3) 0.2945(2) 0.1065(10) Uani 1 1 d . . . . .
O4 O 0.6676(3) 0.68107(17) 0.28042(17) 0.0689(7) Uani 1 1 d . . . . .
H4 H 0.695346 0.746480 0.264159 0.103 Uiso 1 1 calc R U . . .
S1 S 0.82410(9) -0.01931(7) 0.23718(6) 0.0541(2) Uani 1 1 d . . . . .
C1 C 0.7591(3) 0.1058(3) 0.4964(2) 0.0642(9) Uani 1 1 d . . . . .
H1 H 0.826204 0.115757 0.451891 0.077 Uiso 1 1 calc R U . . .
C2 C 0.7780(4) 0.0176(4) 0.5601(3) 0.0790(11) Uani 1 1 d . . . . .
H2 H 0.857662 -0.030694 0.558384 0.095 Uiso 1 1 calc R U . . .
C3 C 0.6790(4) 0.0015(4) 0.6257(3) 0.0811(12) Uani 1 1 d . . . . .
H3 H 0.692184 -0.057215 0.668739 0.097 Uiso 1 1 calc R U . . .
C4 C 0.5617(5) 0.0717(4) 0.6277(3) 0.0896(13) Uani 1 1 d . . . . .
H4A H 0.494273 0.058840 0.671508 0.108 Uiso 1 1 calc R U . . .
C5 C 0.5402(4) 0.1628(3) 0.5653(2) 0.0701(10) Uani 1 1 d . . . . .
H5 H 0.460642 0.211155 0.568467 0.084 Uiso 1 1 calc R U . . .
C6 C 0.6405(3) 0.1801(3) 0.49808(18) 0.0453(7) Uani 1 1 d . . . . .
C7 C 0.6206(3) 0.2732(3) 0.43235(18) 0.0448(7) Uani 1 1 d . . . . .
C8 C 0.6040(3) 0.3514(2) 0.37842(18) 0.0418(6) Uani 1 1 d . . . . .
C9 C 0.5752(3) 0.4505(2) 0.31556(18) 0.0395(6) Uani 1 1 d . . . . .
H9 H 0.569725 0.522288 0.353931 0.047 Uiso 1 1 calc R U . . .
C10 C 0.6933(3) 0.4750(2) 0.24828(18) 0.0389(6) Uani 1 1 d . . . . .
C11 C 0.7626(3) 0.3842(3) 0.2025(2) 0.0506(7) Uani 1 1 d . . . . .
H11 H 0.736142 0.305615 0.212193 0.061 Uiso 1 1 calc R U . . .
C12 C 0.8708(3) 0.4088(3) 0.1426(2) 0.0613(8) Uani 1 1 d . . . . .
H12 H 0.913510 0.347063 0.111232 0.074 Uiso 1 1 calc R U . . .
C13 C 0.9148(3) 0.5255(3) 0.1298(2) 0.0588(8) Uani 1 1 d . . . . .
H13 H 0.987825 0.542114 0.090536 0.071 Uiso 1 1 calc R U . . .
C14 C 0.8489(3) 0.6177(3) 0.1761(2) 0.0542(8) Uani 1 1 d . . . . .
H14 H 0.879068 0.695785 0.168264 0.065 Uiso 1 1 calc R U . . .
C15 C 0.7382(3) 0.5936(2) 0.23403(19) 0.0437(6) Uani 1 1 d . . . . .
C16 C 0.3895(3) 0.3101(2) 0.17467(18) 0.0396(6) Uani 1 1 d . . . . .
C17 C 0.3051(3) 0.3188(3) 0.0933(2) 0.0539(8) Uani 1 1 d . . . . .
H17 H 0.257599 0.388805 0.080358 0.065 Uiso 1 1 calc R U . . .
C18 C 0.2931(4) 0.2228(3) 0.0329(2) 0.0647(9) Uani 1 1 d . . . . .
H18 H 0.237633 0.228580 -0.020538 0.078 Uiso 1 1 calc R U . . .
C19 C 0.3640(3) 0.1182(3) 0.0523(2) 0.0601(8) Uani 1 1 d . . . . .
H19 H 0.356511 0.054407 0.011200 0.072 Uiso 1 1 calc R U . . .
C20 C 0.4456(3) 0.1080(3) 0.1321(2) 0.0540(8) Uani 1 1 d . . . . .
H20 H 0.491900 0.037287 0.144624 0.065 Uiso 1 1 calc R U . . .
C21 C 0.4586(3) 0.2033(2) 0.19360(19) 0.0463(7) Uani 1 1 d . . . . .
H21 H 0.513191 0.196057 0.247307 0.056 Uiso 1 1 calc R U . . .
C22 C 0.2671(3) 0.3957(2) 0.34367(18) 0.0409(6) Uani 1 1 d . . . . .
C23 C 0.1503(3) 0.3206(3) 0.3193(2) 0.0597(8) Uani 1 1 d . . . . .
H23 H 0.140337 0.288800 0.260553 0.072 Uiso 1 1 calc R U . . .
C24 C 0.0489(4) 0.2937(4) 0.3836(3) 0.0782(11) Uani 1 1 d . . . . .
H24 H -0.029412 0.245049 0.367195 0.094 Uiso 1 1 calc R U . . .
C25 C 0.0642(4) 0.3389(4) 0.4710(3) 0.0796(11) Uani 1 1 d . . . . .
H25 H -0.001513 0.318266 0.514132 0.096 Uiso 1 1 calc R U . . .
C26 C 0.1786(4) 0.4157(4) 0.4950(2) 0.0762(11) Uani 1 1 d . . . . .
H26 H 0.187756 0.447544 0.553751 0.091 Uiso 1 1 calc R U . . .
C27 C 0.2788(3) 0.4447(3) 0.4313(2) 0.0614(9) Uani 1 1 d . . . . .
H27 H 0.353838 0.496955 0.447207 0.074 Uiso 1 1 calc R U . . .
C28 C 0.3472(3) 0.5673(2) 0.2034(2) 0.0468(7) Uani 1 1 d . . . . .
C29 C 0.2529(3) 0.6448(3) 0.2448(3) 0.0606(8) Uani 1 1 d . . . . .
H29 H 0.212339 0.624721 0.299363 0.073 Uiso 1 1 calc R U . . .
C30 C 0.2196(4) 0.7527(3) 0.2039(3) 0.0807(12) Uani 1 1 d . . . . .
H30 H 0.158053 0.805066 0.231667 0.097 Uiso 1 1 calc R U . . .
C31 C 0.2783(4) 0.7812(3) 0.1220(4) 0.0955(15) Uani 1 1 d . . . . .
H31 H 0.255217 0.852648 0.094743 0.115 Uiso 1 1 calc R U . . .
C32 C 0.3713(4) 0.7044(4) 0.0803(3) 0.0904(14) Uani 1 1 d . . . . .
H32 H 0.409086 0.723995 0.024810 0.108 Uiso 1 1 calc R U . . .
C33 C 0.4084(3) 0.5980(3) 0.1213(2) 0.0656(9) Uani 1 1 d . . . . .
H33 H 0.473158 0.547666 0.094325 0.079 Uiso 1 1 calc R U . . .
C34 C 0.9292(4) 0.0251(3) 0.1427(2) 0.0662(9) Uani 1 1 d . . . . .

loop_
_atom_site_aniso_label
_atom_site_aniso_U_11
_atom_site_aniso_U_22
_atom_site_aniso_U_33
_atom_site_aniso_U_23
_atom_site_aniso_U_13
_atom_site_aniso_U_12
P1 0.0399(4) 0.0301(4) 0.0439(4) -0.0005(3) 0.0012(3) -0.0012(3)
F1 0.1059(17) 0.0944(18) 0.0911(16) -0.0133(14) 0.0382(13) 0.0174(14)
F2 0.1076(19) 0.159(3) 0.162(3) -0.042(2) 0.0429(19) -0.087(2)
F3 0.169(2) 0.0806(16) 0.0813(15) 0.0265(13) 0.0215(16) 0.0140(16)
O1 0.1064(19) 0.0433(13) 0.0796(16) -0.0152(12) 0.0214(14) 0.0100(13)
O2 0.0707(15) 0.0506(14) 0.115(2) -0.0117(14) 0.0125(14) -0.0164(12)
O3 0.133(2) 0.107(2) 0.0806(18) 0.0201(17) -0.0056(18) 0.049(2)
O4 0.0909(16) 0.0286(11) 0.0891(17) -0.0066(11) 0.0365(13) -0.0067(11)
S1 0.0636(5) 0.0376(4) 0.0616(5) -0.0016(3) 0.0104(4) 0.0031(3)
C1 0.0558(18) 0.069(2) 0.069(2) 0.0240(18) 0.0130(16) 0.0026(16)
C2 0.065(2) 0.081(3) 0.093(3) 0.038(2) 0.004(2) 0.0093(19)
C3 0.085(3) 0.082(3) 0.078(3) 0.043(2) -0.002(2) -0.005(2)
C4 0.096(3) 0.110(3) 0.066(2) 0.040(2) 0.027(2) -0.005(3)
C5 0.071(2) 0.077(3) 0.064(2) 0.0106(19) 0.0183(17) 0.0094(18)
C6 0.0504(16) 0.0439(16) 0.0414(15) 0.0050(13) 0.0001(12) -0.0115(13)
C7 0.0475(15) 0.0434(16) 0.0430(15) -0.0014(13) -0.0005(12) -0.0075(12)
C8 0.0440(14) 0.0397(15) 0.0413(15) -0.0031(12) -0.0006(12) -0.0059(12)
C9 0.0456(14) 0.0277(13) 0.0445(15) -0.0046(11) -0.0014(11) -0.0054(11)
C10 0.0409(13) 0.0318(14) 0.0438(15) 0.0006(11) -0.0011(11) -0.0027(11)
C11 0.0521(16) 0.0316(15) 0.0681(19) -0.0027(14) 0.0063(14) 0.0004(12)
C12 0.0563(18) 0.0466(18) 0.082(2) -0.0062(17) 0.0201(16) 0.0013(14)
C13 0.0542(17) 0.0543(19) 0.069(2) -0.0001(16) 0.0182(15) -0.0040(15)
C14 0.0590(17) 0.0363(16) 0.068(2) 0.0042(14) 0.0086(15) -0.0098(14)
C15 0.0515(16) 0.0307(14) 0.0491(16) -0.0004(12) 0.0037(13) -0.0028(12)
C16 0.0406(13) 0.0378(15) 0.0403(14) 0.0000(12) 0.0015(11) -0.0037(11)
C17 0.0590(18) 0.0518(18) 0.0502(17) 0.0000(14) -0.0084(14) 0.0061(14)
C18 0.078(2) 0.067(2) 0.0476(18) -0.0084(17) -0.0114(16) -0.0096(18)
C19 0.074(2) 0.052(2) 0.0533(18) -0.0155(15) 0.0055(16) -0.0106(17)
C20 0.0641(18) 0.0397(16) 0.0580(19) -0.0055(14) 0.0054(15) -0.0024(14)
C21 0.0516(16) 0.0401(16) 0.0464(16) -0.0021(13) -0.0037(13) -0.0038(13)
C22 0.0427(14) 0.0328(14) 0.0470(15) -0.0036(12) 0.0022(12) -0.0018(11)
C23 0.0625(19) 0.059(2) 0.0568(19) -0.0104(16) 0.0118(15) -0.0223(16)
C24 0.072(2) 0.083(3) 0.079(3) -0.015(2) 0.0208(19) -0.038(2)
C25 0.071(2) 0.099(3) 0.070(2) 0.002(2) 0.0289(19) -0.021(2)
C26 0.065(2) 0.109(3) 0.054(2) -0.015(2) 0.0141(16) -0.012(2)
C27 0.0484(17) 0.076(2) 0.0596(19) -0.0188(17) 0.0079(14) -0.0128(16)
C28 0.0387(14) 0.0341(15) 0.0670(19) 0.0049(13) -0.0078(13) 0.0003(11)
C29 0.0572(18) 0.0412(18) 0.083(2) -0.0013(16) -0.0031(17) 0.0066(14)
C30 0.073(2) 0.046(2) 0.123(3) 0.008(2) -0.006(2) 0.0153(18)
C31 0.075(3) 0.052(2) 0.159(5) 0.048(3) -0.015(3) 0.003(2)
C32 0.072(2) 0.081(3) 0.121(4) 0.057(3) 0.008(2) 0.000(2)
C33 0.0569(18) 0.062(2) 0.079(2) 0.0289(19) 0.0087(17) 0.0072(16)
C34 0.077(2) 0.053(2) 0.069(2) -0.0106(18) 0.0131(18) -0.0091(18)

loop_
_atom_type_symbol
_atom_type_description
_atom_type_scat_dispersion_real
_atom_type_scat_dispersion_imag
_atom_type_scat_source
C C 0.0033 0.0016 'International Tables Vol C Tables 4.2.6.8 and 6.1.1.4'
H H 0.0000 0.0000 'International Tables Vol C Tables 4.2.6.8 and 6.1.1.4'
F F 0.0171 0.0103 'International Tables Vol C Tables 4.2.6.8 and 6.1.1.4'
O O 0.0106 0.0060 'International Tables Vol C Tables 4.2.6.8 and 6.1.1.4'
P P 0.1023 0.0942 'International Tables Vol C Tables 4.2.6.8 and 6.1.1.4'
S S 0.1246 0.1234 'International Tables Vol C Tables 4.2.6.8 and 6.1.1.4'

loop_
_geom_angle_atom_site_label_1
_geom_angle_atom_site_label_2
_geom_angle_atom_site_label_3
_geom_angle
_geom_angle_site_symmetry_1
_geom_angle_site_symmetry_3
_geom_angle_publ_flag
C16 P1 C28 109.69(13) . . ?
C16 P1 C22 108.24(12) . . ?
C28 P1 C22 109.99(13) . . ?
C16 P1 C9 112.40(12) . . ?
C28 P1 C9 108.24(12) . . ?
C22 P1 C9 108.27(12) . . ?
O3 S1 O1 116.93(18) . . ?
O3 S1 O2 113.15(19) . . ?
O1 S1 O2 114.38(16) . . ?
O3 S1 C34 103.31(19) . . ?
O1 S1 C34 103.12(16) . . ?
O2 S1 C34 103.67(16) . . ?
C2 C1 C6 120.9(3) . . ?
C3 C2 C1 120.1(3) . . ?
C4 C3 C2 119.9(3) . . ?
C3 C4 C5 121.6(3) . . ?
C4 C5 C6 119.0(3) . . ?
C1 C6 C5 118.5(3) . . ?
C1 C6 C7 121.2(3) . . ?
C5 C6 C7 120.2(3) . . ?
C8 C7 C6 179.3(3) . . ?
C7 C8 C9 176.1(3) . . ?
C8 C9 C10 115.0(2) . . ?
C8 C9 P1 110.06(17) . . ?
C10 C9 P1 112.73(17) . . ?
C11 C10 C15 118.1(2) . . ?
C11 C10 C9 122.5(2) . . ?
C15 C10 C9 119.4(2) . . ?
C12 C11 C10 121.3(3) . . ?
C13 C12 C11 120.0(3) . . ?
C12 C13 C14 119.7(3) . . ?
C15 C14 C13 120.4(3) . . ?
O4 C15 C14 123.0(2) . . ?
O4 C15 C10 116.5(2) . . ?
C14 C15 C10 120.4(3) . . ?
C21 C16 C17 119.2(3) . . ?
C21 C16 P1 120.3(2) . . ?
C17 C16 P1 120.3(2) . . ?
C18 C17 C16 120.0(3) . . ?
C17 C18 C19 120.0(3) . . ?
C20 C19 C18 120.6(3) . . ?
C19 C20 C21 120.2(3) . . ?
C20 C21 C16 120.0(3) . . ?
C27 C22 C23 119.4(3) . . ?
C27 C22 P1 122.2(2) . . ?
C23 C22 P1 118.4(2) . . ?
C24 C23 C22 119.8(3) . . ?
C25 C24 C23 120.3(3) . . ?
C24 C25 C26 120.0(3) . . ?
C27 C26 C25 120.2(3) . . ?
C26 C27 C22 120.2(3) . . ?
C29 C28 C33 120.0(3) . . ?
C29 C28 P1 119.7(2) . . ?
C33 C28 P1 120.3(2) . . ?
C28 C29 C30 119.7(4) . . ?
C31 C30 C29 119.9(4) . . ?
C30 C31 C32 120.6(3) . . ?
C31 C32 C33 120.2(4) . . ?
C32 C33 C28 119.5(4) . . ?
F2 C34 F1 106.9(3) . . ?
F2 C34 F3 107.5(3) . . ?
F1 C34 F3 106.7(3) . . ?
F2 C34 S1 112.6(3) . . ?
F1 C34 S1 112.1(2) . . ?
F3 C34 S1 110.7(3) . . ?

loop_
_geom_bond_atom_site_label_1
_geom_bond_atom_site_label_2
_geom_bond_distance
_geom_bond_site_symmetry_2
_geom_bond_publ_flag
P1 C16 1.805(3) . ?
P1 C28 1.807(3) . ?
P1 C22 1.808(3) . ?
P1 C9 1.873(3) . ?
F1 C34 1.346(4) . ?
F2 C34 1.316(4) . ?
F3 C34 1.353(4) . ?
O1 S1 1.441(2) . ?
O2 S1 1.446(2) . ?
O3 S1 1.437(3) . ?
O4 C15 1.378(3) . ?
S1 C34 1.806(4) . ?
C1 C2 1.386(4) . ?
C1 C6 1.400(4) . ?
C2 C3 1.375(5) . ?
C3 C4 1.362(6) . ?
C4 C5 1.400(5) . ?
C5 C6 1.402(4) . ?
C6 C7 1.448(4) . ?
C7 C8 1.204(4) . ?
C8 C9 1.483(4) . ?
C9 C10 1.536(4) . ?
C10 C11 1.395(4) . ?
C10 C15 1.416(4) . ?
C11 C12 1.395(4) . ?
C12 C13 1.390(4) . ?
C13 C14 1.394(4) . ?
C14 C15 1.391(4) . ?
C16 C21 1.401(4) . ?
C16 C17 1.414(4) . ?
C17 C18 1.386(5) . ?
C18 C19 1.389(5) . ?
C19 C20 1.384(4) . ?
C20 C21 1.392(4) . ?
C22 C27 1.392(4) . ?
C22 C23 1.404(4) . ?
C23 C24 1.398(4) . ?
C24 C25 1.375(5) . ?
C25 C26 1.397(5) . ?
C26 C27 1.389(4) . ?
C28 C29 1.397(4) . ?
C28 C33 1.403(4) . ?
C29 C30 1.399(5) . ?
C30 C31 1.383(6) . ?
C31 C32 1.387(6) . ?
C32 C33 1.393(5) . ?
